data_1552374
loop_
_publ_author_name
'Weis, Philippe'
'R\"ohner, David C.'
'Prediger, Richard'
'Butschke, Burkhard'
'Scherer, Harald'
'Weber, Stefan'
'Krossing, Ingo'

_publ_section_title
;
 First Experimental Evidence for the Elusive Tetrahedral Cations [EP3]+ in
 the Condensed Phase
;
_journal_name_full 'Chemical Science'
_journal_paper_doi 10.1039/C9SC03915E
_journal_year 2019
_chemical_absolute_configuration ad
_chemical_formula_moiety 'C16 Al F36 O4, Tl'
_chemical_formula_sum 'C16 Al F36 O4 Tl'
_chemical_formula_weight 1171.51
_space_group_crystal_system triclinic
_space_group_IT_number 1
_space_group_name_Hall 'P 1'
_space_group_name_H-M_alt 'P 1'
_symmetry_space_group_name_Hall 'P 1'
_symmetry_space_group_name_H-M 'P 1'
_audit_creation_method SHELXL-2018/3
_audit_update_record
;
2019-02-20 deposited with the CCDC.    2019-10-07 downloaded from the CCDC.
;
_cell_angle_alpha 81.433(2)
_cell_angle_beta 73.4860(10)
_cell_angle_gamma 63.3710(10)
_cell_formula_units_Z 2
_cell_length_a 9.6336(2)
_cell_length_b 10.4764(3)
_cell_length_c 16.8374(4)
_cell_measurement_reflns_used 9986
_cell_measurement_temperature 100(2)
_cell_measurement_theta_max 31.458
_cell_measurement_theta_min 2.440
_cell_volume 1455.95(6)
_computing_cell_refinement 'SAINT V8.37A'
_computing_data_collection 'APEX2 v2014.11-0'
_computing_data_reduction 'SAINT V8.37A'
_computing_publication_material ShelXle-924
_computing_structure_refinement 'SHELXL-2018/3 (Sheldrick, 2018)'
_computing_structure_solution 'SHELXT-2014/5, Sheldrick, 2014'
_diffrn_ambient_temperature 100(2)
_diffrn_measured_fraction_theta_full 0.999
_diffrn_measured_fraction_theta_max 0.764
_diffrn_measurement_device_type 'Bruker Smart Apex2 Quazar'
_diffrn_measurement_method 'omega and phi scans'
_diffrn_radiation_type MoK\a
_diffrn_radiation_wavelength 0.71073
_diffrn_reflns_av_R_equivalents 0.0240
_diffrn_reflns_av_unetI/netI 0.0275
_diffrn_reflns_Laue_measured_fraction_full 0.999
_diffrn_reflns_Laue_measured_fraction_max 0.764
_diffrn_reflns_limit_h_max 13
_diffrn_reflns_limit_h_min -14
_diffrn_reflns_limit_k_max 14
_diffrn_reflns_limit_k_min -15
_diffrn_reflns_limit_l_max 20
_diffrn_reflns_limit_l_min -23
_diffrn_reflns_number 46434
_diffrn_reflns_point_group_measured_fraction_full 0.901
_diffrn_reflns_point_group_measured_fraction_max 0.610
_diffrn_reflns_theta_full 25.242
_diffrn_reflns_theta_max 32.256
_diffrn_reflns_theta_min 1.262
_diffrn_source 'INCOATEC Mo Microsource'
_exptl_absorpt_coefficient_mu 5.838
_exptl_absorpt_correction_T_max 0.7464
_exptl_absorpt_correction_T_min 0.5800
_exptl_absorpt_correction_type multi-scan
_exptl_absorpt_process_details SADABS-2016/2
_exptl_crystal_colour colourless
_exptl_crystal_density_diffrn 2.672
_exptl_crystal_description block
_exptl_crystal_F_000 1092
_exptl_crystal_size_max 0.180
_exptl_crystal_size_mid 0.160
_exptl_crystal_size_min 0.100
_refine_diff_density_max 1.954
_refine_diff_density_min -1.656
_refine_diff_density_rms 0.106
_refine_ls_abs_structure_details
;
 Flack x determined using 4359 quotients [(I+)-(I-)]/[(I+)+(I-)]
 (Parsons, Flack and Wagner, Acta Cryst. B69 (2013) 249-259).
;
_refine_ls_abs_structure_Flack -0.017(3)
_refine_ls_extinction_method none
_refine_ls_goodness_of_fit_ref 1.028
_refine_ls_hydrogen_treatment undef
_refine_ls_matrix_type full
_refine_ls_number_parameters 1155
_refine_ls_number_reflns 12615
_refine_ls_number_restraints 12837
_refine_ls_restrained_S_all 0.805
_refine_ls_R_factor_all 0.0325
_refine_ls_R_factor_gt 0.0305
_refine_ls_shift/su_max 0.001
_refine_ls_shift/su_mean 0.000
_refine_ls_structure_factor_coef Fsqd
_refine_ls_weighting_details 'w=1/[\s^2^(Fo^2^)+(0.0389P)^2^+3.6976P] where P=(Fo^2^+2Fc^2^)/3'
_refine_ls_weighting_scheme calc
_refine_ls_wR_factor_gt 0.0725
_refine_ls_wR_factor_ref 0.0738
_reflns_Friedel_coverage 0.598
_reflns_Friedel_fraction_full 0.804
_reflns_Friedel_fraction_max 0.456
_reflns_number_gt 12053
_reflns_number_total 12615
_reflns_threshold_expression 'I > 2\s(I)'
_cod_data_source_file c9sc03915e2.cif
_cod_data_source_block fin
_cod_database_code 1552374
_shelx_shelxl_version_number 2018/3
_shelx_space_group_comment
;
The symmetry employed for this shelxl refinement is uniquely defined
by the following loop, which should always be used as a source of
symmetry information in preference to the above space-group names.
They are only intended as comments.
;
_shelx_estimated_absorpt_t_min 0.420
_shelx_estimated_absorpt_t_max 0.593

loop_
_space_group_symop_operation_xyz
'x, y, z'

loop_
_atom_site_label
_atom_site_type_symbol
_atom_site_fract_x
_atom_site_fract_y
_atom_site_fract_z
_atom_site_U_iso_or_equiv
_atom_site_adp_type
_atom_site_occupancy
_atom_site_site_symmetry_order
_atom_site_calc_flag
_atom_site_refinement_flags_posn
_atom_site_refinement_flags_adp
_atom_site_refinement_flags_occupancy
_atom_site_disorder_assembly
_atom_site_disorder_group
O1_9 O 0.8759(5) 0.0213(5) 0.1405(3) 0.0146(9) Uani 0.432(11) 1 d D U P A 2
C1_9 C 0.8374(7) 0.1590(6) 0.1514(4) 0.0137(11) Uani 0.432(11) 1 d D U P A 2
C2_9 C 0.9708(15) 0.1650(14) 0.1808(9) 0.023(3) Uani 0.432(11) 1 d D U P A 2
F1_9 F 1.015(3) 0.068(3) 0.2405(16) 0.027(5) Uani 0.432(11) 1 d D U P A 2
F2_9 F 0.9248(17) 0.2917(13) 0.2125(11) 0.031(3) Uani 0.432(11) 1 d D U P A 2
F3_9 F 1.102(2) 0.139(3) 0.1197(14) 0.037(5) Uani 0.432(11) 1 d D U P A 2
C3_9 C 0.8277(17) 0.2436(14) 0.0659(8) 0.024(3) Uani 0.432(11) 1 d D U P A 2
F4_9 F 0.6908(18) 0.275(2) 0.0464(10) 0.031(4) Uani 0.432(11) 1 d D U P A 2
F5_9 F 0.943(3) 0.162(3) 0.0056(13) 0.031(5) Uani 0.432(11) 1 d D U P A 2
F6_9 F 0.841(2) 0.3642(16) 0.0645(14) 0.039(4) Uani 0.432(11) 1 d D U P A 2
C4_9 C 0.6744(14) 0.2338(14) 0.2127(8) 0.017(3) Uani 0.432(11) 1 d D U P A 2
F7_9 F 0.566(4) 0.197(4) 0.202(2) 0.027(6) Uani 0.432(11) 1 d D U P A 2
F8_9 F 0.615(4) 0.3753(16) 0.2084(17) 0.022(5) Uani 0.432(11) 1 d D U P A 2
F9_9 F 0.6875(19) 0.193(2) 0.2901(8) 0.028(3) Uani 0.432(11) 1 d D U P A 2
O1_8 O 1.0008(5) -0.2634(5) 0.0933(3) 0.0132(9) Uani 1 1 d D U . . .
C1_8 C 1.1608(7) -0.3232(6) 0.0602(4) 0.0132(11) Uani 1 1 d D U . . .
C2_8 C 1.2062(8) -0.4712(7) 0.0260(5) 0.0211(14) Uani 1 1 d D U . . .
F1_8 F 1.1329(6) -0.5413(5) 0.0809(4) 0.0304(12) Uani 1 1 d D U . . .
F2_8 F 1.3632(5) -0.5539(5) 0.0110(3) 0.0332(11) Uani 1 1 d D U . . .
F3_8 F 1.1604(7) -0.4548(6) -0.0433(3) 0.0339(13) Uani 1 1 d D U . . .
C3_8 C 1.2111(8) -0.2299(7) -0.0124(4) 0.0187(13) Uani 1 1 d D U . . .
F4_8 F 1.2125(5) -0.1190(5) 0.0160(3) 0.0237(9) Uani 1 1 d D U . . .
F5_8 F 1.1065(5) -0.1775(5) -0.0596(3) 0.0284(10) Uani 1 1 d D U . . .
F6_8 F 1.3558(5) -0.3022(5) -0.0609(3) 0.0269(11) Uani 1 1 d D U . . .
C4_8 C 1.2509(9) -0.3433(8) 0.1274(5) 0.0191(14) Uani 1 1 d D U . . .
F7_8 F 1.1834(5) -0.2304(5) 0.1738(3) 0.0257(9) Uani 1 1 d D U . . .
F8_8 F 1.4046(5) -0.3715(5) 0.0956(3) 0.0248(9) Uani 1 1 d D U . . .
F9_8 F 1.2485(5) -0.4558(5) 0.1791(3) 0.0275(10) Uani 1 1 d D U . . .
O1_7 O 0.7473(5) -0.0363(5) 0.0301(3) 0.0135(9) Uani 1 1 d D U . . .
C1_7 C 0.6587(7) -0.0489(6) -0.0151(4) 0.0126(11) Uani 1 1 d D U . . .
C2_7 C 0.7081(8) -0.2067(7) -0.0318(4) 0.0153(12) Uani 1 1 d D U . . .
F1_7 F 0.8461(5) -0.2581(5) -0.0916(3) 0.0224(9) Uani 1 1 d D U . . .
F2_7 F 0.6000(6) -0.2250(5) -0.0570(3) 0.0221(10) Uani 1 1 d D U . . .
F3_7 F 0.7343(5) -0.2867(4) 0.0356(3) 0.0214(8) Uani 1 1 d D U . . .
C3_7 C 0.4763(7) 0.0206(7) 0.0299(4) 0.0178(13) Uani 1 1 d D U . . .
F4_7 F 0.4398(5) 0.1392(5) 0.0676(3) 0.0264(9) Uani 1 1 d D U . . .
F5_7 F 0.4398(5) -0.0677(5) 0.0885(3) 0.0224(9) Uani 1 1 d D U . . .
F6_7 F 0.3830(5) 0.0557(5) -0.0219(3) 0.0243(9) Uani 1 1 d D U . . .
C4_7 C 0.6833(8) 0.0344(7) -0.0991(4) 0.0182(13) Uani 1 1 d D U . . .
F7_7 F 0.6107(5) 0.1735(4) -0.0891(3) 0.0245(9) Uani 1 1 d D U . . .
F8_7 F 0.6321(6) 0.0030(5) -0.1558(3) 0.0264(10) Uani 1 1 d D U . . .
F9_7 F 0.8405(5) -0.0006(5) -0.1308(2) 0.0215(9) Uani 1 1 d D U . . .
O1_6 O 0.6865(5) -0.1382(5) 0.1930(3) 0.0132(9) Uani 1 1 d D U . . .
C1_6 C 0.6566(7) -0.2083(6) 0.2649(4) 0.0149(12) Uani 1 1 d D U . . .
C2_6 C 0.4771(8) -0.1781(8) 0.2873(4) 0.0231(14) Uani 1 1 d D U . . .
F1_6 F 0.3855(5) -0.0388(5) 0.2758(3) 0.0336(11) Uani 1 1 d D U . . .
F2_6 F 0.4260(6) -0.2108(6) 0.3672(3) 0.0322(11) Uani 1 1 d D U . . .
F3_6 F 0.4490(6) -0.2498(6) 0.2410(3) 0.0329(11) Uani 1 1 d D U . . .
C3_6 C 0.7575(8) -0.3722(7) 0.2570(4) 0.0203(13) Uani 1 1 d D U . . .
F4_6 F 0.9100(5) -0.4103(5) 0.2562(3) 0.0300(10) Uani 1 1 d D U . . .
F5_6 F 0.7592(6) -0.4139(5) 0.1862(3) 0.0281(10) Uani 1 1 d D U . . .
F6_6 F 0.7025(6) -0.4463(5) 0.3187(3) 0.0313(12) Uani 1 1 d D U . . .
C4_6 C 0.6932(9) -0.1555(8) 0.3348(4) 0.0258(15) Uani 1 1 d D U . . .
F7_6 F 0.8330(6) -0.1494(6) 0.3084(3) 0.0350(12) Uani 1 1 d D U . . .
F8_6 F 0.6974(7) -0.2405(6) 0.4025(3) 0.0394(13) Uani 1 1 d D U . . .
F9_6 F 0.5826(7) -0.0248(6) 0.3569(3) 0.0395(12) Uani 1 1 d D U . . .
O1_5 O 0.8759(5) 0.0213(5) 0.1405(3) 0.0146(9) Uani 0.568(11) 1 d D U P A 1
C1_5 C 0.8374(7) 0.1590(6) 0.1514(4) 0.0137(11) Uani 0.568(11) 1 d D U P A 1
C2_5 C 0.8608(13) 0.1659(11) 0.2404(6) 0.020(2) Uani 0.568(11) 1 d D U P A 1
F1_5 F 0.7405(13) 0.1587(14) 0.3002(6) 0.025(2) Uani 0.568(11) 1 d D U P A 1
F2_5 F 0.8713(14) 0.2851(10) 0.2500(7) 0.025(2) Uani 0.568(11) 1 d D U P A 1
F3_5 F 0.992(2) 0.055(2) 0.2513(12) 0.026(4) Uani 0.568(11) 1 d D U P A 1
C3_5 C 0.9489(13) 0.2136(11) 0.0863(6) 0.020(2) Uani 0.568(11) 1 d D U P A 1
F4_5 F 0.971(2) 0.173(2) 0.0109(10) 0.033(4) Uani 0.568(11) 1 d D U P A 1
F5_5 F 1.0926(16) 0.162(3) 0.1021(11) 0.030(3) Uani 0.568(11) 1 d D U P A 1
F6_5 F 0.8913(17) 0.3549(11) 0.0831(9) 0.033(3) Uani 0.568(11) 1 d D U P A 1
C4_5 C 0.6600(12) 0.2574(12) 0.1527(7) 0.021(2) Uani 0.568(11) 1 d D U P A 1
F7_5 F 0.6438(14) 0.2870(16) 0.0750(7) 0.026(3) Uani 0.568(11) 1 d D U P A 1
F8_5 F 0.605(3) 0.3793(15) 0.1906(14) 0.026(4) Uani 0.568(11) 1 d D U P A 1
F9_5 F 0.567(3) 0.192(3) 0.1914(15) 0.025(4) Uani 0.568(11) 1 d D U P A 1
O1_4 O 0.1387(6) 0.4022(5) 0.5246(3) 0.0167(9) Uani 1 1 d D U . . .
C1_4 C 0.2070(7) 0.4875(7) 0.4817(4) 0.0161(12) Uani 1 1 d D U . . .
C2_4 C 0.2376(8) 0.5697(7) 0.5395(4) 0.0209(13) Uani 1 1 d D U . . .
F1_4 F 0.1104(6) 0.6198(5) 0.6045(3) 0.0304(10) Uani 1 1 d D U . . .
F2_4 F 0.2646(6) 0.6799(5) 0.5022(3) 0.0326(11) Uani 1 1 d D U . . .
F3_4 F 0.3611(6) 0.4838(6) 0.5706(3) 0.0357(12) Uani 1 1 d D U . . .
C3_4 C 0.3717(9) 0.3897(8) 0.4254(4) 0.0280(16) Uani 1 1 d D U . . .
F4_4 F 0.3510(7) 0.3450(7) 0.3610(3) 0.0435(14) Uani 1 1 d D U . . .
F5_4 F 0.4505(6) 0.2742(6) 0.4659(3) 0.0361(11) Uani 1 1 d D U . . .
F6_4 F 0.4645(7) 0.4584(7) 0.3942(4) 0.0454(15) Uani 1 1 d D U . . .
C4_4 C 0.0997(10) 0.5977(8) 0.4266(5) 0.0318(17) Uani 1 1 d D U . . .
F7_4 F 0.0451(8) 0.5324(7) 0.3891(4) 0.0473(15) Uani 1 1 d D U . . .
F8_4 F 0.1772(8) 0.6580(7) 0.3682(3) 0.0508(16) Uani 1 1 d D U . . .
F9_4 F -0.0245(6) 0.6994(6) 0.4729(4) 0.0430(13) Uani 1 1 d D U . . .
O1_3 O 0.0759(6) 0.3455(5) 0.6997(3) 0.0155(9) Uani 1 1 d D U . . .
C1_3 C 0.1760(7) 0.2506(6) 0.7446(4) 0.0153(12) Uani 1 1 d D U . . .
C2_3 C 0.1880(9) 0.3364(7) 0.8082(4) 0.0234(14) Uani 1 1 d D U . . .
F1_3 F 0.2072(7) 0.4518(5) 0.7717(3) 0.0346(12) Uani 1 1 d D U . . .
F2_3 F 0.3092(6) 0.2615(5) 0.8436(3) 0.0370(12) Uani 1 1 d D U . . .
F3_3 F 0.0540(7) 0.3845(6) 0.8685(3) 0.0346(13) Uani 1 1 d D U . . .
C3_3 C 0.1084(9) 0.1445(7) 0.7930(4) 0.0227(14) Uani 1 1 d D U . . .
F4_3 F 0.1309(6) 0.0453(5) 0.7418(3) 0.0313(10) Uani 1 1 d D U . . .
F5_3 F -0.0469(6) 0.2108(5) 0.8257(3) 0.0352(11) Uani 1 1 d D U . . .
F6_3 F 0.1777(7) 0.0732(5) 0.8539(3) 0.0341(11) Uani 1 1 d D U . . .
C4_3 C 0.3461(8) 0.1660(7) 0.6898(4) 0.0215(14) Uani 1 1 d D U . . .
F7_3 F 0.3348(5) 0.1239(5) 0.6224(3) 0.0297(10) Uani 1 1 d D U . . .
F8_3 F 0.4344(6) 0.0504(5) 0.7290(3) 0.0325(11) Uani 1 1 d D U . . .
F9_3 F 0.4249(6) 0.2466(6) 0.6654(4) 0.0376(12) Uani 1 1 d D U . . .
O1_2 O -0.1749(6) 0.5234(5) 0.6265(3) 0.0168(10) Uani 1 1 d D U . . .
C1_2 C -0.3165(7) 0.5990(6) 0.6784(4) 0.0158(12) Uani 1 1 d D U . . .
C2_2 C -0.4241(8) 0.7133(7) 0.6249(4) 0.0212(14) Uani 1 1 d D U . . .
F1_2 F -0.3764(6) 0.8174(5) 0.5997(3) 0.0340(11) Uani 1 1 d D U . . .
F2_2 F -0.5788(5) 0.7756(5) 0.6671(3) 0.0312(11) Uani 1 1 d D U . . .
F3_2 F -0.4184(5) 0.6563(5) 0.5580(3) 0.0297(10) Uani 1 1 d D U . . .
C3_2 C -0.4002(8) 0.5013(7) 0.7233(4) 0.0195(14) Uani 1 1 d D U . . .
F4_2 F -0.2971(6) 0.3811(5) 0.7515(3) 0.0313(10) Uani 1 1 d D U . . .
F5_2 F -0.4623(6) 0.4676(6) 0.6742(3) 0.0337(11) Uani 1 1 d D U . . .
F6_2 F -0.5205(6) 0.5657(5) 0.7896(3) 0.0310(10) Uani 1 1 d D U . . .
C4_2 C -0.2949(8) 0.6733(8) 0.7437(5) 0.0236(14) Uani 1 1 d D U . . .
F7_2 F -0.2339(6) 0.5785(6) 0.8013(3) 0.0322(11) Uani 1 1 d D U . . .
F8_2 F -0.4297(6) 0.7759(5) 0.7820(3) 0.0276(10) Uani 1 1 d D U . . .
F9_2 F -0.1904(7) 0.7297(6) 0.7095(3) 0.0406(13) Uani 1 1 d D U . . .
O1_1 O -0.0134(6) 0.2240(5) 0.5951(3) 0.0158(9) Uani 1 1 d D U . . .
C1_1 C -0.0381(7) 0.1548(7) 0.5427(4) 0.0169(12) Uani 1 1 d D U . . .
C2_1 C -0.1553(9) 0.2616(8) 0.4908(5) 0.0302(16) Uani 1 1 d D U . . .
F1_1 F -0.3061(6) 0.3134(7) 0.5365(4) 0.0568(17) Uani 1 1 d D U . . .
F2_1 F -0.1560(7) 0.2010(6) 0.4271(3) 0.0437(14) Uani 1 1 d D U . . .
F3_1 F -0.1250(8) 0.3727(6) 0.4657(4) 0.0520(16) Uani 1 1 d D U . . .
C3_1 C 0.1220(10) 0.0632(9) 0.4825(5) 0.0311(18) Uani 1 1 d D U . . .
F4_1 F 0.2356(7) -0.0052(8) 0.5206(5) 0.058(2) Uani 1 1 d D U . . .
F5_1 F 0.1666(7) 0.1507(7) 0.4238(3) 0.0488(15) Uani 1 1 d D U . . .
F6_1 F 0.1106(6) -0.0285(6) 0.4419(3) 0.0369(12) Uani 1 1 d D U . . .
C4_1 C -0.1140(10) 0.0564(8) 0.5954(5) 0.0296(16) Uani 1 1 d D U . . .
F7_1 F 0.0009(8) -0.0590(6) 0.6227(4) 0.0518(15) Uani 1 1 d D U . . .
F8_1 F -0.1717(8) 0.0037(7) 0.5536(4) 0.0530(17) Uani 1 1 d D U . . .
F9_1 F -0.2230(8) 0.1198(8) 0.6610(4) 0.0572(18) Uani 1 1 d D U . . .
Al1 Al 0.0073(2) 0.3732(2) 0.61113(12) 0.0112(4) Uani 1 1 d . . . . .
Al2 Al 0.8281(2) -0.1048(2) 0.11502(11) 0.0096(3) Uani 1 1 d . . . . .
Tl2 Tl 0.11011(2) 0.75697(2) 0.76260(2) 0.02546(8) Uani 1 1 d . . . . .
Tl1 Tl 0.20649(3) 0.27765(3) 0.24804(2) 0.03496(10) Uani 1 1 d . . . . .

loop_
_atom_site_aniso_label
_atom_site_aniso_U_11
_atom_site_aniso_U_22
_atom_site_aniso_U_33
_atom_site_aniso_U_23
_atom_site_aniso_U_13
_atom_site_aniso_U_12
O1_9 0.016(2) 0.010(2) 0.019(2) -0.0039(16) -0.0056(18) -0.0057(18)
C1_9 0.011(3) 0.009(3) 0.019(3) -0.006(2) 0.000(2) -0.003(2)
C2_9 0.014(6) 0.016(7) 0.039(8) -0.013(5) -0.008(5) -0.002(5)
F1_9 0.023(8) 0.018(7) 0.053(10) -0.007(6) -0.020(7) -0.010(6)
F2_9 0.024(7) 0.018(5) 0.059(10) -0.018(6) -0.020(6) -0.005(5)
F3_9 0.015(6) 0.031(11) 0.059(11) -0.016(9) 0.004(6) -0.009(6)
C3_9 0.026(7) 0.015(6) 0.024(6) -0.005(5) -0.003(5) -0.005(6)
F4_9 0.035(8) 0.031(8) 0.025(8) 0.000(7) -0.019(6) -0.005(7)
F5_9 0.043(9) 0.019(7) 0.023(7) -0.005(5) 0.011(6) -0.015(7)
F6_9 0.053(12) 0.019(6) 0.043(11) 0.000(5) 0.001(7) -0.022(7)
C4_9 0.015(6) 0.014(6) 0.020(6) -0.010(5) 0.000(5) -0.004(5)
F7_9 0.018(9) 0.031(13) 0.036(11) -0.005(9) -0.001(7) -0.015(10)
F8_9 0.019(8) 0.014(6) 0.028(11) -0.009(5) -0.001(8) -0.003(5)
F9_9 0.030(8) 0.027(8) 0.018(5) -0.004(5) 0.001(5) -0.008(7)
O1_8 0.0085(19) 0.012(2) 0.017(2) -0.0026(17) -0.0012(16) -0.0030(17)
C1_8 0.010(3) 0.012(3) 0.017(3) -0.004(2) -0.002(2) -0.004(2)
C2_8 0.013(3) 0.016(3) 0.033(4) -0.009(3) -0.004(3) -0.003(3)
F1_8 0.025(2) 0.016(2) 0.051(3) -0.007(2) -0.003(2) -0.010(2)
F2_8 0.014(2) 0.021(2) 0.056(3) -0.017(2) -0.002(2) 0.0008(18)
F3_8 0.033(3) 0.039(3) 0.034(3) -0.020(2) -0.008(2) -0.014(2)
C3_8 0.015(3) 0.022(3) 0.017(3) 0.000(2) 0.000(2) -0.008(3)
F4_8 0.023(2) 0.022(2) 0.027(2) -0.0011(17) 0.0002(18) -0.0137(18)
F5_8 0.028(2) 0.046(3) 0.017(2) 0.0083(19) -0.0086(18) -0.022(2)
F6_8 0.020(2) 0.038(3) 0.020(2) -0.0091(19) 0.0062(18) -0.014(2)
C4_8 0.017(3) 0.018(3) 0.024(4) 0.002(3) -0.007(3) -0.008(3)
F7_8 0.025(2) 0.030(2) 0.023(2) -0.0085(18) -0.0104(18) -0.0080(19)
F8_8 0.0140(19) 0.029(2) 0.033(2) 0.0006(18) -0.0104(17) -0.0080(18)
F9_8 0.027(2) 0.027(2) 0.031(2) 0.0123(18) -0.0160(19) -0.0125(19)
O1_7 0.013(2) 0.018(2) 0.015(2) 0.0013(17) -0.0071(17) -0.0084(19)
C1_7 0.013(3) 0.015(3) 0.013(3) -0.001(2) -0.004(2) -0.008(2)
C2_7 0.019(3) 0.017(3) 0.013(3) 0.000(2) -0.005(2) -0.010(3)
F1_7 0.022(2) 0.022(2) 0.022(2) -0.0074(16) 0.0011(16) -0.0099(18)
F2_7 0.026(2) 0.027(3) 0.024(2) -0.0028(19) -0.0109(19) -0.016(2)
F3_7 0.031(2) 0.017(2) 0.020(2) 0.0033(15) -0.0103(17) -0.0120(18)
C3_7 0.014(3) 0.022(3) 0.019(3) 0.000(2) -0.004(2) -0.009(3)
F4_7 0.017(2) 0.025(2) 0.035(3) -0.0127(19) -0.0013(18) -0.0067(18)
F5_7 0.019(2) 0.032(2) 0.019(2) 0.0046(17) -0.0032(16) -0.0160(19)
F6_7 0.0158(19) 0.035(3) 0.024(2) 0.0054(18) -0.0102(17) -0.0115(19)
C4_7 0.019(3) 0.025(3) 0.014(3) 0.001(2) -0.007(2) -0.011(3)
F7_7 0.029(2) 0.019(2) 0.025(2) 0.0053(16) -0.0107(18) -0.0093(18)
F8_7 0.035(2) 0.038(3) 0.014(2) 0.0032(18) -0.0112(18) -0.020(2)
F9_7 0.020(2) 0.029(2) 0.0144(19) 0.0016(16) 0.0011(15) -0.0126(18)
O1_6 0.014(2) 0.014(2) 0.012(2) 0.0011(16) -0.0025(17) -0.0077(18)
C1_6 0.016(3) 0.019(3) 0.010(3) 0.000(2) -0.002(2) -0.008(2)
C2_6 0.018(3) 0.024(3) 0.023(3) 0.006(3) 0.000(3) -0.009(3)
F1_6 0.018(2) 0.028(3) 0.035(3) 0.006(2) 0.0035(19) -0.0012(19)
F2_6 0.025(2) 0.042(3) 0.022(2) 0.010(2) 0.0047(18) -0.017(2)
F3_6 0.029(2) 0.045(3) 0.038(3) 0.004(2) -0.012(2) -0.027(2)
C3_6 0.021(3) 0.016(3) 0.020(3) 0.006(2) -0.005(3) -0.007(3)
F4_6 0.019(2) 0.034(3) 0.026(2) 0.0070(19) -0.0058(18) -0.0027(19)
F5_6 0.043(3) 0.016(2) 0.023(2) -0.0035(17) -0.007(2) -0.010(2)
F6_6 0.034(3) 0.020(2) 0.027(3) 0.0084(19) 0.002(2) -0.010(2)
C4_6 0.040(4) 0.031(4) 0.012(3) 0.004(3) -0.007(3) -0.021(3)
F7_6 0.048(3) 0.054(3) 0.026(2) 0.010(2) -0.020(2) -0.038(3)
F8_6 0.065(4) 0.062(4) 0.012(2) 0.012(2) -0.016(2) -0.046(3)
F9_6 0.061(3) 0.034(3) 0.025(2) -0.012(2) 0.002(2) -0.026(3)
O1_5 0.016(2) 0.010(2) 0.019(2) -0.0039(16) -0.0056(18) -0.0057(18)
C1_5 0.011(3) 0.009(3) 0.019(3) -0.006(2) 0.000(2) -0.003(2)
C2_5 0.019(5) 0.017(5) 0.026(5) -0.006(4) -0.007(4) -0.008(4)
F1_5 0.033(6) 0.028(7) 0.012(4) -0.006(4) 0.002(4) -0.015(5)
F2_5 0.032(6) 0.021(4) 0.029(5) -0.008(4) -0.013(4) -0.011(4)
F3_5 0.025(6) 0.024(6) 0.037(7) 0.000(5) -0.020(5) -0.009(5)
C3_5 0.024(5) 0.019(5) 0.018(5) -0.008(4) 0.005(4) -0.014(5)
F4_5 0.054(9) 0.031(7) 0.016(5) -0.010(4) 0.011(5) -0.028(6)
F5_5 0.018(5) 0.033(8) 0.041(7) -0.007(5) 0.006(4) -0.018(5)
F6_5 0.040(8) 0.021(4) 0.034(7) -0.008(4) 0.012(5) -0.021(5)
C4_5 0.015(5) 0.020(5) 0.025(6) -0.004(4) -0.007(4) -0.003(4)
F7_5 0.023(5) 0.022(5) 0.031(6) -0.002(5) -0.018(5) -0.002(5)
F8_5 0.022(6) 0.018(5) 0.035(9) -0.008(4) -0.010(6) -0.002(4)
F9_5 0.012(7) 0.024(9) 0.038(8) -0.008(6) -0.007(6) -0.006(6)
O1_4 0.016(2) 0.019(2) 0.017(2) -0.0008(18) -0.0012(18) -0.011(2)
C1_4 0.016(3) 0.020(3) 0.016(3) 0.002(2) -0.005(2) -0.011(3)
C2_4 0.029(4) 0.019(3) 0.021(3) 0.003(2) -0.009(3) -0.016(3)
F1_4 0.041(3) 0.033(3) 0.022(2) -0.0073(19) 0.0013(19) -0.024(2)
F2_4 0.050(3) 0.029(3) 0.030(2) 0.0058(19) -0.006(2) -0.030(2)
F3_4 0.035(3) 0.041(3) 0.042(3) 0.004(2) -0.026(2) -0.018(2)
C3_4 0.023(4) 0.038(4) 0.022(4) -0.004(3) 0.004(3) -0.017(3)
F4_4 0.051(3) 0.060(4) 0.023(2) -0.014(2) 0.005(2) -0.031(3)
F5_4 0.023(2) 0.035(3) 0.043(3) -0.007(2) -0.001(2) -0.008(2)
F6_4 0.036(3) 0.059(4) 0.042(3) -0.012(3) 0.017(2) -0.034(3)
C4_4 0.040(4) 0.034(4) 0.028(4) 0.010(3) -0.020(3) -0.018(3)
F7_4 0.066(4) 0.051(4) 0.043(3) 0.011(3) -0.039(3) -0.030(3)
F8_4 0.076(4) 0.056(4) 0.032(3) 0.028(3) -0.024(3) -0.040(3)
F9_4 0.035(3) 0.034(3) 0.056(3) 0.010(2) -0.023(2) -0.007(2)
O1_3 0.017(2) 0.012(2) 0.017(2) -0.0003(17) -0.0090(18) -0.0041(18)
C1_3 0.020(3) 0.013(3) 0.016(3) 0.004(2) -0.009(2) -0.008(2)
C2_3 0.032(4) 0.019(3) 0.023(3) 0.001(3) -0.015(3) -0.010(3)
F1_3 0.052(3) 0.022(2) 0.046(3) 0.007(2) -0.028(3) -0.023(2)
F2_3 0.048(3) 0.026(3) 0.045(3) 0.001(2) -0.038(3) -0.008(2)
F3_3 0.044(3) 0.032(3) 0.023(3) -0.009(2) -0.011(2) -0.009(2)
C3_3 0.032(4) 0.018(3) 0.021(3) 0.002(2) -0.006(3) -0.014(3)
F4_3 0.052(3) 0.023(2) 0.030(2) 0.0000(18) -0.011(2) -0.026(2)
F5_3 0.032(3) 0.038(3) 0.035(3) 0.002(2) 0.003(2) -0.023(2)
F6_3 0.052(3) 0.025(3) 0.023(2) 0.0108(19) -0.013(2) -0.016(2)
C4_3 0.019(3) 0.021(3) 0.024(3) 0.006(3) -0.008(3) -0.009(3)
F7_3 0.027(2) 0.033(3) 0.020(2) -0.0046(18) -0.0055(18) -0.003(2)
F8_3 0.030(2) 0.022(2) 0.038(3) 0.005(2) -0.019(2) -0.001(2)
F9_3 0.024(2) 0.038(3) 0.052(3) 0.005(2) -0.006(2) -0.018(2)
O1_2 0.009(2) 0.019(3) 0.017(2) -0.0034(18) -0.0010(17) -0.0017(19)
C1_2 0.014(3) 0.013(3) 0.018(3) -0.002(2) -0.005(2) -0.003(2)
C2_2 0.014(3) 0.023(3) 0.018(3) 0.001(2) -0.003(2) -0.001(3)
F1_2 0.033(3) 0.024(2) 0.037(3) 0.007(2) -0.005(2) -0.008(2)
F2_2 0.015(2) 0.035(3) 0.027(2) 0.0031(19) -0.0020(17) 0.0005(19)
F3_2 0.025(2) 0.037(3) 0.020(2) 0.0001(19) -0.0097(18) -0.005(2)
C3_2 0.016(3) 0.021(4) 0.018(3) -0.002(3) 0.002(3) -0.008(3)
F4_2 0.035(3) 0.022(2) 0.031(3) 0.0047(18) -0.004(2) -0.012(2)
F5_2 0.037(3) 0.050(3) 0.031(3) -0.003(2) -0.008(2) -0.033(3)
F6_2 0.027(2) 0.037(3) 0.022(2) -0.0076(19) 0.0094(18) -0.014(2)
C4_2 0.020(3) 0.023(4) 0.029(4) -0.006(3) -0.008(3) -0.007(3)
F7_2 0.036(3) 0.031(3) 0.027(2) -0.008(2) -0.016(2) -0.005(2)
F8_2 0.034(3) 0.019(2) 0.022(2) -0.0094(17) -0.0031(18) -0.004(2)
F9_2 0.045(3) 0.051(3) 0.040(3) -0.017(2) 0.000(2) -0.034(3)
O1_1 0.019(2) 0.017(2) 0.016(2) -0.0010(17) -0.0054(19) -0.011(2)
C1_1 0.018(3) 0.017(3) 0.018(3) -0.004(2) -0.003(2) -0.010(3)
C2_1 0.035(4) 0.030(4) 0.032(4) -0.006(3) -0.021(3) -0.010(3)
F1_1 0.027(3) 0.063(4) 0.069(4) -0.026(3) -0.019(3) 0.002(3)
F2_1 0.050(3) 0.042(3) 0.047(3) -0.014(2) -0.035(3) -0.010(3)
F3_1 0.075(4) 0.029(3) 0.066(4) 0.014(3) -0.053(3) -0.018(3)
C3_1 0.024(4) 0.034(5) 0.030(4) -0.015(3) -0.002(3) -0.007(3)
F4_1 0.026(3) 0.063(5) 0.066(4) -0.036(3) -0.023(3) 0.015(3)
F5_1 0.052(4) 0.063(4) 0.033(3) -0.015(3) 0.013(2) -0.035(3)
F6_1 0.037(3) 0.031(3) 0.038(3) -0.020(2) -0.005(2) -0.006(2)
C4_1 0.039(4) 0.037(4) 0.023(4) -0.001(3) -0.004(3) -0.028(4)
F7_1 0.084(4) 0.037(3) 0.046(3) 0.015(3) -0.023(3) -0.037(3)
F8_1 0.081(4) 0.072(4) 0.042(3) -0.011(3) -0.007(3) -0.066(4)
F9_1 0.066(4) 0.082(5) 0.041(3) -0.019(3) 0.019(3) -0.061(4)
Al1 0.0107(9) 0.0121(9) 0.0114(9) -0.0010(7) -0.0025(7) -0.0052(7)
Al2 0.0091(8) 0.0111(9) 0.0098(8) -0.0015(6) -0.0020(7) -0.0050(7)
Tl2 0.02491(17) 0.02035(16) 0.02744(16) -0.00299(11) -0.00033(12) -0.00942(13)
Tl1 0.02654(18) 0.0290(2) 0.0442(2) 0.00975(15) -0.00825(16) -0.01090(16)

loop_
_atom_type_symbol
_atom_type_description
_atom_type_scat_dispersion_real
_atom_type_scat_dispersion_imag
_atom_type_scat_source
C C 0.0033 0.0016 'International Tables Vol C Tables 4.2.6.8 and 6.1.1.4'
O O 0.0106 0.0060 'International Tables Vol C Tables 4.2.6.8 and 6.1.1.4'
F F 0.0171 0.0103 'International Tables Vol C Tables 4.2.6.8 and 6.1.1.4'
Al Al 0.0645 0.0514 'International Tables Vol C Tables 4.2.6.8 and 6.1.1.4'
Tl Tl -2.8358 9.6688 'International Tables Vol C Tables 4.2.6.8 and 6.1.1.4'

loop_
_geom_angle_atom_site_label_1
_geom_angle_atom_site_label_2
_geom_angle_atom_site_label_3
_geom_angle
C1_9 O1_9 Al2 149.6(4)
O1_9 C1_9 C2_9 108.4(6)
O1_9 C1_9 C4_9 113.0(6)
C2_9 C1_9 C4_9 110.6(8)
O1_9 C1_9 C3_9 109.3(6)
C2_9 C1_9 C3_9 108.3(8)
C4_9 C1_9 C3_9 107.2(8)
F3_9 C2_9 F1_9 106.2(17)
F3_9 C2_9 F2_9 108.5(18)
F1_9 C2_9 F2_9 105.8(17)
F3_9 C2_9 C1_9 111.6(15)
F1_9 C2_9 C1_9 112.4(16)
F2_9 C2_9 C1_9 112.0(10)
F6_9 C3_9 F5_9 108.9(16)
F6_9 C3_9 F4_9 107.6(15)
F5_9 C3_9 F4_9 105.6(16)
F6_9 C3_9 C1_9 113.0(12)
F5_9 C3_9 C1_9 109.5(15)
F4_9 C3_9 C1_9 112.0(11)
F8_9 C4_9 F7_9 107.7(19)
F8_9 C4_9 F9_9 107.3(16)
F7_9 C4_9 F9_9 105.9(17)
F8_9 C4_9 C1_9 113.9(17)
F7_9 C4_9 C1_9 111.6(18)
F9_9 C4_9 C1_9 110.0(11)
C1_8 O1_8 Al2 145.7(4)
O1_8 C1_8 C4_8 110.1(5)
O1_8 C1_8 C3_8 111.6(5)
C4_8 C1_8 C3_8 108.8(5)
O1_8 C1_8 C2_8 107.4(5)
C4_8 C1_8 C2_8 110.2(5)
C3_8 C1_8 C2_8 108.7(5)
F3_8 C2_8 F2_8 108.5(6)
F3_8 C2_8 F1_8 107.5(6)
F2_8 C2_8 F1_8 107.4(6)
F3_8 C2_8 C1_8 110.8(6)
F2_8 C2_8 C1_8 112.1(5)
F1_8 C2_8 C1_8 110.3(6)
F4_8 C3_8 F6_8 107.7(5)
F4_8 C3_8 F5_8 107.0(5)
F6_8 C3_8 F5_8 107.8(5)
F4_8 C3_8 C1_8 110.9(5)
F6_8 C3_8 C1_8 112.7(5)
F5_8 C3_8 C1_8 110.4(5)
F7_8 C4_8 F8_8 108.7(6)
F7_8 C4_8 F9_8 106.8(6)
F8_8 C4_8 F9_8 106.2(6)
F7_8 C4_8 C1_8 111.6(6)
F8_8 C4_8 C1_8 112.7(6)
F9_8 C4_8 C1_8 110.4(5)
C1_7 O1_7 Al2 144.0(4)
O1_7 C1_7 C2_7 112.2(5)
O1_7 C1_7 C4_7 107.4(5)
C2_7 C1_7 C4_7 109.8(5)
O1_7 C1_7 C3_7 110.8(5)
C2_7 C1_7 C3_7 108.5(5)
C4_7 C1_7 C3_7 108.1(5)
F3_7 C2_7 F2_7 108.7(5)
F3_7 C2_7 F1_7 107.1(5)
F2_7 C2_7 F1_7 106.8(5)
F3_7 C2_7 C1_7 110.2(5)
F2_7 C2_7 C1_7 113.3(5)
F1_7 C2_7 C1_7 110.5(5)
F6_7 C3_7 F5_7 108.5(5)
F6_7 C3_7 F4_7 107.7(5)
F5_7 C3_7 F4_7 106.9(5)
F6_7 C3_7 C1_7 112.4(5)
F5_7 C3_7 C1_7 110.8(5)
F4_7 C3_7 C1_7 110.3(5)
F7_7 C4_7 F8_7 108.7(5)
F7_7 C4_7 F9_7 107.3(5)
F8_7 C4_7 F9_7 106.7(5)
F7_7 C4_7 C1_7 111.6(5)
F8_7 C4_7 C1_7 112.6(5)
F9_7 C4_7 C1_7 109.8(5)
C1_6 O1_6 Al2 147.0(4)
O1_6 C1_6 C2_6 107.8(5)
O1_6 C1_6 C3_6 111.7(5)
C2_6 C1_6 C3_6 107.9(5)
O1_6 C1_6 C4_6 110.2(5)
C2_6 C1_6 C4_6 110.0(5)
C3_6 C1_6 C4_6 109.2(5)
F3_6 C2_6 F1_6 107.3(6)
F3_6 C2_6 F2_6 108.4(6)
F1_6 C2_6 F2_6 106.8(6)
F3_6 C2_6 C1_6 111.8(6)
F1_6 C2_6 C1_6 110.5(5)
F2_6 C2_6 C1_6 111.8(5)
F5_6 C3_6 F6_6 108.4(6)
F5_6 C3_6 F4_6 106.5(6)
F6_6 C3_6 F4_6 107.2(5)
F5_6 C3_6 C1_6 110.0(5)
F6_6 C3_6 C1_6 112.9(5)
F4_6 C3_6 C1_6 111.6(5)
F7_6 C4_6 F9_6 107.5(6)
F7_6 C4_6 F8_6 108.0(6)
F9_6 C4_6 F8_6 107.8(6)
F7_6 C4_6 C1_6 110.3(6)
F9_6 C4_6 C1_6 110.5(6)
F8_6 C4_6 C1_6 112.6(6)
C1_5 O1_5 Al2 149.6(4)
O1_5 C1_5 C3_5 112.0(6)
O1_5 C1_5 C4_5 112.3(6)
C3_5 C1_5 C4_5 110.5(7)
O1_5 C1_5 C2_5 106.5(5)
C3_5 C1_5 C2_5 108.1(6)
C4_5 C1_5 C2_5 107.1(6)
F3_5 C2_5 F1_5 107.0(12)
F3_5 C2_5 F2_5 108.7(13)
F1_5 C2_5 F2_5 107.8(10)
F3_5 C2_5 C1_5 109.3(12)
F1_5 C2_5 C1_5 111.2(8)
F2_5 C2_5 C1_5 112.7(8)
F6_5 C3_5 F4_5 107.0(13)
F6_5 C3_5 F5_5 107.5(14)
F4_5 C3_5 F5_5 107.2(14)
F6_5 C3_5 C1_5 112.7(9)
F4_5 C3_5 C1_5 110.9(11)
F5_5 C3_5 C1_5 111.1(10)
F8_5 C4_5 F9_5 107.4(16)
F8_5 C4_5 F7_5 108.7(13)
F9_5 C4_5 F7_5 107.5(13)
F8_5 C4_5 C1_5 113.2(14)
F9_5 C4_5 C1_5 110.5(13)
F7_5 C4_5 C1_5 109.4(9)
C1_4 O1_4 Al1 148.9(5)
O1_4 C1_4 C2_4 112.2(5)
O1_4 C1_4 C4_4 110.6(5)
C2_4 C1_4 C4_4 108.7(5)
O1_4 C1_4 C3_4 107.3(5)
C2_4 C1_4 C3_4 108.5(5)
C4_4 C1_4 C3_4 109.4(6)
F2_4 C2_4 F3_4 108.2(6)
F2_4 C2_4 F1_4 107.4(6)
F3_4 C2_4 F1_4 106.3(6)
F2_4 C2_4 C1_4 113.5(5)
F3_4 C2_4 C1_4 110.9(5)
F1_4 C2_4 C1_4 110.2(5)
F5_4 C3_4 F6_4 108.6(6)
F5_4 C3_4 F4_4 106.5(7)
F6_4 C3_4 F4_4 107.0(6)
F5_4 C3_4 C1_4 111.6(6)
F6_4 C3_4 C1_4 111.9(6)
F4_4 C3_4 C1_4 110.9(6)
F8_4 C4_4 F9_4 108.4(7)
F8_4 C4_4 F7_4 107.5(7)
F9_4 C4_4 F7_4 108.4(7)
F8_4 C4_4 C1_4 112.9(6)
F9_4 C4_4 C1_4 110.0(6)
F7_4 C4_4 C1_4 109.5(6)
C1_3 O1_3 Al1 145.6(4)
O1_3 C1_3 C3_3 110.7(5)
O1_3 C1_3 C4_3 112.1(5)
C3_3 C1_3 C4_3 109.3(5)
O1_3 C1_3 C2_3 107.3(5)
C3_3 C1_3 C2_3 108.4(5)
C4_3 C1_3 C2_3 108.8(5)
F2_3 C2_3 F3_3 107.5(6)
F2_3 C2_3 F1_3 107.1(6)
F3_3 C2_3 F1_3 106.1(6)
F2_3 C2_3 C1_3 113.6(6)
F3_3 C2_3 C1_3 111.4(6)
F1_3 C2_3 C1_3 110.7(5)
F5_3 C3_3 F6_3 107.7(6)
F5_3 C3_3 F4_3 107.3(6)
F6_3 C3_3 F4_3 106.5(6)
F5_3 C3_3 C1_3 111.2(5)
F6_3 C3_3 C1_3 113.5(6)
F4_3 C3_3 C1_3 110.5(5)
F9_3 C4_3 F7_3 107.5(6)
F9_3 C4_3 F8_3 107.7(5)
F7_3 C4_3 F8_3 108.1(6)
F9_3 C4_3 C1_3 111.1(6)
F7_3 C4_3 C1_3 109.6(5)
F8_3 C4_3 C1_3 112.6(5)
C1_2 O1_2 Al1 148.0(4)
O1_2 C1_2 C4_2 111.1(5)
O1_2 C1_2 C2_2 107.1(5)
C4_2 C1_2 C2_2 109.7(5)
O1_2 C1_2 C3_2 111.0(5)
C4_2 C1_2 C3_2 109.3(5)
C2_2 C1_2 C3_2 108.5(5)
F3_2 C2_2 F1_2 107.9(6)
F3_2 C2_2 F2_2 107.6(5)
F1_2 C2_2 F2_2 106.9(6)
F3_2 C2_2 C1_2 111.2(5)
F1_2 C2_2 C1_2 110.8(5)
F2_2 C2_2 C1_2 112.3(5)
F5_2 C3_2 F4_2 108.2(6)
F5_2 C3_2 F6_2 107.2(6)
F4_2 C3_2 F6_2 106.8(6)
F5_2 C3_2 C1_2 112.0(6)
F4_2 C3_2 C1_2 110.8(5)
F6_2 C3_2 C1_2 111.6(6)
F8_2 C4_2 F7_2 107.6(6)
F8_2 C4_2 F9_2 107.8(6)
F7_2 C4_2 F9_2 106.0(6)
F8_2 C4_2 C1_2 113.3(5)
F7_2 C4_2 C1_2 110.4(6)
F9_2 C4_2 C1_2 111.3(6)
C1_1 O1_1 Al1 146.6(4)
O1_1 C1_1 C3_1 110.7(5)
O1_1 C1_1 C4_1 107.9(5)
C3_1 C1_1 C4_1 109.5(6)
O1_1 C1_1 C2_1 111.4(5)
C3_1 C1_1 C2_1 108.7(6)
C4_1 C1_1 C2_1 108.5(5)
F3_1 C2_1 F2_1 110.6(7)
F3_1 C2_1 F1_1 105.6(7)
F2_1 C2_1 F1_1 105.3(6)
F3_1 C2_1 C1_1 111.3(6)
F2_1 C2_1 C1_1 112.8(6)
F1_1 C2_1 C1_1 110.9(6)
F4_1 C3_1 F6_1 109.1(7)
F4_1 C3_1 F5_1 108.1(8)
F6_1 C3_1 F5_1 105.7(7)
F4_1 C3_1 C1_1 111.7(6)
F6_1 C3_1 C1_1 113.2(6)
F5_1 C3_1 C1_1 108.8(6)
F9_1 C4_1 F8_1 110.2(7)
F9_1 C4_1 F7_1 106.6(7)
F8_1 C4_1 F7_1 104.7(7)
F9_1 C4_1 C1_1 111.8(6)
F8_1 C4_1 C1_1 114.0(6)
F7_1 C4_1 C1_1 109.0(6)
O1_4 Al1 O1_1 108.3(3)
O1_4 Al1 O1_3 111.7(2)
O1_1 Al1 O1_3 109.2(2)
O1_4 Al1 O1_2 109.0(2)
O1_1 Al1 O1_2 111.4(3)
O1_3 Al1 O1_2 107.3(2)
O1_5 Al2 O1_6 113.0(2)
O1_9 Al2 O1_6 113.0(2)
O1_5 Al2 O1_7 106.6(2)
O1_9 Al2 O1_7 106.6(2)
O1_6 Al2 O1_7 107.7(2)
O1_5 Al2 O1_8 108.9(2)
O1_9 Al2 O1_8 108.9(2)
O1_6 Al2 O1_8 108.6(2)
O1_7 Al2 O1_8 112.1(2)

loop_
_geom_bond_atom_site_label_1
_geom_bond_atom_site_label_2
_geom_bond_distance
O1_9 C1_9 1.346(7)
O1_9 Al2 1.723(5)
C1_9 C2_9 1.531(11)
C1_9 C4_9 1.537(11)
C1_9 C3_9 1.578(12)
C2_9 F3_9 1.329(16)
C2_9 F1_9 1.330(15)
C2_9 F2_9 1.338(13)
C3_9 F6_9 1.322(14)
C3_9 F5_9 1.328(16)
C3_9 F4_9 1.333(15)
C4_9 F8_9 1.327(15)
C4_9 F7_9 1.331(16)
C4_9 F9_9 1.331(14)
O1_8 C1_8 1.353(7)
O1_8 Al2 1.738(5)
C1_8 C4_8 1.550(9)
C1_8 C3_8 1.554(8)
C1_8 C2_8 1.563(8)
C2_8 F3_8 1.323(8)
C2_8 F2_8 1.332(8)
C2_8 F1_8 1.336(8)
C3_8 F4_8 1.327(8)
C3_8 F6_8 1.333(8)
C3_8 F5_8 1.334(7)
C4_8 F7_8 1.315(9)
C4_8 F8_8 1.330(8)
C4_8 F9_8 1.361(8)
O1_7 C1_7 1.351(7)
O1_7 Al2 1.730(4)
C1_7 C2_7 1.549(8)
C1_7 C4_7 1.563(8)
C1_7 C3_7 1.566(8)
C2_7 F3_7 1.321(7)
C2_7 F2_7 1.325(7)
C2_7 F1_7 1.353(7)
C3_7 F6_7 1.326(7)
C3_7 F5_7 1.331(7)
C3_7 F4_7 1.337(8)
C4_7 F7_7 1.316(8)
C4_7 F8_7 1.330(7)
C4_7 F9_7 1.347(7)
O1_6 C1_6 1.347(7)
O1_6 Al2 1.726(5)
C1_6 C2_6 1.552(8)
C1_6 C3_6 1.552(8)
C1_6 C4_6 1.555(8)
C2_6 F3_6 1.312(8)
C2_6 F1_6 1.343(8)
C2_6 F2_6 1.344(8)
C3_6 F5_6 1.324(8)
C3_6 F6_6 1.333(7)
C3_6 F4_6 1.335(8)
C4_6 F7_6 1.321(8)
C4_6 F9_6 1.330(9)
C4_6 F8_6 1.337(7)
O1_5 C1_5 1.346(7)
O1_5 Al2 1.723(5)
C1_5 C3_5 1.542(10)
C1_5 C4_5 1.546(10)
C1_5 C2_5 1.593(11)
C2_5 F3_5 1.319(14)
C2_5 F1_5 1.326(12)
C2_5 F2_5 1.334(11)
C3_5 F6_5 1.326(12)
C3_5 F4_5 1.330(14)
C3_5 F5_5 1.332(14)
C4_5 F8_5 1.327(14)
C4_5 F9_5 1.330(15)
C4_5 F7_5 1.335(13)
O1_4 C1_4 1.349(7)
O1_4 Al1 1.726(5)
C1_4 C2_4 1.553(8)
C1_4 C4_4 1.556(8)
C1_4 C3_4 1.564(9)
C2_4 F2_4 1.324(7)
C2_4 F3_4 1.325(8)
C2_4 F1_4 1.344(8)
C3_4 F5_4 1.315(9)
C3_4 F6_4 1.337(8)
C3_4 F4_4 1.338(9)
C4_4 F8_4 1.321(9)
C4_4 F9_4 1.323(9)
C4_4 F7_4 1.335(9)
O1_3 C1_3 1.349(7)
O1_3 Al1 1.734(5)
C1_3 C3_3 1.550(8)
C1_3 C4_3 1.550(9)
C1_3 C2_3 1.554(8)
C2_3 F2_3 1.331(7)
C2_3 F3_3 1.333(9)
C2_3 F1_3 1.337(8)
C3_3 F5_3 1.318(8)
C3_3 F6_3 1.331(8)
C3_3 F4_3 1.353(8)
C4_3 F9_3 1.324(8)
C4_3 F7_3 1.325(8)
C4_3 F8_3 1.335(7)
O1_2 C1_2 1.346(8)
O1_2 Al1 1.735(5)
C1_2 C4_2 1.545(9)
C1_2 C2_2 1.555(8)
C1_2 C3_2 1.560(8)
C2_2 F3_2 1.327(8)
C2_2 F1_2 1.334(8)
C2_2 F2_2 1.348(8)
C3_2 F5_2 1.313(8)
C3_2 F4_2 1.329(8)
C3_2 F6_2 1.353(8)
C4_2 F8_2 1.318(8)
C4_2 F7_2 1.337(8)
C4_2 F9_2 1.341(8)
O1_1 C1_1 1.352(7)
O1_1 Al1 1.729(5)
C1_1 C3_1 1.549(9)
C1_1 C4_1 1.556(8)
C1_1 C2_1 1.558(9)
C2_1 F3_1 1.306(9)
C2_1 F2_1 1.328(8)
C2_1 F1_1 1.334(9)
C3_1 F4_1 1.296(9)
C3_1 F6_1 1.317(9)
C3_1 F5_1 1.358(10)
C4_1 F9_1 1.303(9)
C4_1 F8_1 1.313(8)
C4_1 F7_1 1.350(9)

loop_
_geom_torsion_atom_site_label_1
_geom_torsion_atom_site_label_2
_geom_torsion_atom_site_label_3
_geom_torsion_atom_site_label_4
_geom_torsion
Al2 O1_9 C1_9 C2_9 177.9(8)
Al2 O1_9 C1_9 C4_9 55.0(11)
Al2 O1_9 C1_9 C3_9 -64.3(11)
O1_9 C1_9 C2_9 F3_9 73.6(17)
C4_9 C1_9 C2_9 F3_9 -162.0(16)
C3_9 C1_9 C2_9 F3_9 -44.9(18)
O1_9 C1_9 C2_9 F1_9 -45.6(17)
C4_9 C1_9 C2_9 F1_9 78.8(17)
C3_9 C1_9 C2_9 F1_9 -164.1(16)
O1_9 C1_9 C2_9 F2_9 -164.5(12)
C4_9 C1_9 C2_9 F2_9 -40.1(15)
C3_9 C1_9 C2_9 F2_9 77.0(14)
O1_9 C1_9 C3_9 F6_9 -160.0(12)
C2_9 C1_9 C3_9 F6_9 -42.1(15)
C4_9 C1_9 C3_9 F6_9 77.2(15)
O1_9 C1_9 C3_9 F5_9 -38.5(15)
C2_9 C1_9 C3_9 F5_9 79.4(16)
C4_9 C1_9 C3_9 F5_9 -161.3(15)
O1_9 C1_9 C3_9 F4_9 78.3(13)
C2_9 C1_9 C3_9 F4_9 -163.8(13)
C4_9 C1_9 C3_9 F4_9 -44.5(15)
O1_9 C1_9 C4_9 F8_9 -163.2(15)
C2_9 C1_9 C4_9 F8_9 75.1(17)
C3_9 C1_9 C4_9 F8_9 -42.7(17)
O1_9 C1_9 C4_9 F7_9 -41.0(19)
C2_9 C1_9 C4_9 F7_9 -162.7(18)
C3_9 C1_9 C4_9 F7_9 79.5(18)
O1_9 C1_9 C4_9 F9_9 76.3(13)
C2_9 C1_9 C4_9 F9_9 -45.4(14)
C3_9 C1_9 C4_9 F9_9 -163.2(12)
Al2 O1_8 C1_8 C4_8 89.4(8)
Al2 O1_8 C1_8 C3_8 -31.5(9)
Al2 O1_8 C1_8 C2_8 -150.6(6)
O1_8 C1_8 C2_8 F3_8 74.2(7)
C4_8 C1_8 C2_8 F3_8 -165.8(6)
C3_8 C1_8 C2_8 F3_8 -46.7(7)
O1_8 C1_8 C2_8 F2_8 -164.3(6)
C4_8 C1_8 C2_8 F2_8 -44.4(8)
C3_8 C1_8 C2_8 F2_8 74.8(7)
O1_8 C1_8 C2_8 F1_8 -44.7(7)
C4_8 C1_8 C2_8 F1_8 75.3(7)
C3_8 C1_8 C2_8 F1_8 -165.6(5)
O1_8 C1_8 C3_8 F4_8 77.3(6)
C4_8 C1_8 C3_8 F4_8 -44.4(7)
C2_8 C1_8 C3_8 F4_8 -164.4(5)
O1_8 C1_8 C3_8 F6_8 -161.8(5)
C4_8 C1_8 C3_8 F6_8 76.5(7)
C2_8 C1_8 C3_8 F6_8 -43.5(7)
O1_8 C1_8 C3_8 F5_8 -41.1(7)
C4_8 C1_8 C3_8 F5_8 -162.8(6)
C2_8 C1_8 C3_8 F5_8 77.2(6)
O1_8 C1_8 C4_8 F7_8 -43.3(7)
C3_8 C1_8 C4_8 F7_8 79.3(7)
C2_8 C1_8 C4_8 F7_8 -161.6(6)
O1_8 C1_8 C4_8 F8_8 -166.0(5)
C3_8 C1_8 C4_8 F8_8 -43.4(7)
C2_8 C1_8 C4_8 F8_8 75.7(7)
O1_8 C1_8 C4_8 F9_8 75.4(7)
C3_8 C1_8 C4_8 F9_8 -162.0(6)
C2_8 C1_8 C4_8 F9_8 -42.9(7)
Al2 O1_7 C1_7 C2_7 -43.9(9)
Al2 O1_7 C1_7 C4_7 -164.6(6)
Al2 O1_7 C1_7 C3_7 77.6(8)
O1_7 C1_7 C2_7 F3_7 41.9(7)
C4_7 C1_7 C2_7 F3_7 161.2(5)
C3_7 C1_7 C2_7 F3_7 -80.9(6)
O1_7 C1_7 C2_7 F2_7 164.0(5)
C4_7 C1_7 C2_7 F2_7 -76.8(6)
C3_7 C1_7 C2_7 F2_7 41.2(7)
O1_7 C1_7 C2_7 F1_7 -76.3(6)
C4_7 C1_7 C2_7 F1_7 43.0(6)
C3_7 C1_7 C2_7 F1_7 160.9(5)
O1_7 C1_7 C3_7 F6_7 157.8(5)
C2_7 C1_7 C3_7 F6_7 -78.6(6)
C4_7 C1_7 C3_7 F6_7 40.4(7)
O1_7 C1_7 C3_7 F5_7 -80.6(6)
C2_7 C1_7 C3_7 F5_7 43.0(6)
C4_7 C1_7 C3_7 F5_7 162.0(5)
O1_7 C1_7 C3_7 F4_7 37.6(7)
C2_7 C1_7 C3_7 F4_7 161.2(5)
C4_7 C1_7 C3_7 F4_7 -79.8(6)
O1_7 C1_7 C4_7 F7_7 -71.9(6)
C2_7 C1_7 C4_7 F7_7 165.9(5)
C3_7 C1_7 C4_7 F7_7 47.8(6)
O1_7 C1_7 C4_7 F8_7 165.6(5)
C2_7 C1_7 C4_7 F8_7 43.4(7)
C3_7 C1_7 C4_7 F8_7 -74.8(7)
O1_7 C1_7 C4_7 F9_7 46.9(7)
C2_7 C1_7 C4_7 F9_7 -75.3(6)
C3_7 C1_7 C4_7 F9_7 166.6(5)
Al2 O1_6 C1_6 C2_6 -174.9(6)
Al2 O1_6 C1_6 C3_6 -56.5(9)
Al2 O1_6 C1_6 C4_6 65.1(9)
O1_6 C1_6 C2_6 F3_6 74.9(7)
C3_6 C1_6 C2_6 F3_6 -45.9(7)
C4_6 C1_6 C2_6 F3_6 -164.9(5)
O1_6 C1_6 C2_6 F1_6 -44.6(7)
C3_6 C1_6 C2_6 F1_6 -165.4(5)
C4_6 C1_6 C2_6 F1_6 75.6(7)
O1_6 C1_6 C2_6 F2_6 -163.4(6)
C3_6 C1_6 C2_6 F2_6 75.8(7)
C4_6 C1_6 C2_6 F2_6 -43.2(7)
O1_6 C1_6 C3_6 F5_6 -42.5(7)
C2_6 C1_6 C3_6 F5_6 75.8(6)
C4_6 C1_6 C3_6 F5_6 -164.6(5)
O1_6 C1_6 C3_6 F6_6 -163.7(5)
C2_6 C1_6 C3_6 F6_6 -45.4(7)
C4_6 C1_6 C3_6 F6_6 74.2(7)
O1_6 C1_6 C3_6 F4_6 75.5(6)
C2_6 C1_6 C3_6 F4_6 -166.2(5)
C4_6 C1_6 C3_6 F4_6 -46.6(7)
O1_6 C1_6 C4_6 F7_6 -46.5(7)
C2_6 C1_6 C4_6 F7_6 -165.2(6)
C3_6 C1_6 C4_6 F7_6 76.6(7)
O1_6 C1_6 C4_6 F9_6 72.2(7)
C2_6 C1_6 C4_6 F9_6 -46.5(7)
C3_6 C1_6 C4_6 F9_6 -164.8(5)
O1_6 C1_6 C4_6 F8_6 -167.1(6)
C2_6 C1_6 C4_6 F8_6 74.1(7)
C3_6 C1_6 C4_6 F8_6 -44.1(8)
Al2 O1_5 C1_5 C3_5 -112.9(9)
Al2 O1_5 C1_5 C4_5 12.2(11)
Al2 O1_5 C1_5 C2_5 129.2(8)
O1_5 C1_5 C2_5 F3_5 41.2(12)
C3_5 C1_5 C2_5 F3_5 -79.3(13)
C4_5 C1_5 C2_5 F3_5 161.5(12)
O1_5 C1_5 C2_5 F1_5 -76.7(10)
C3_5 C1_5 C2_5 F1_5 162.8(9)
C4_5 C1_5 C2_5 F1_5 43.6(11)
O1_5 C1_5 C2_5 F2_5 162.2(8)
C3_5 C1_5 C2_5 F2_5 41.7(11)
C4_5 C1_5 C2_5 F2_5 -77.5(10)
O1_5 C1_5 C3_5 F6_5 164.7(9)
C4_5 C1_5 C3_5 F6_5 38.7(12)
C2_5 C1_5 C3_5 F6_5 -78.3(11)
O1_5 C1_5 C3_5 F4_5 44.7(14)
C4_5 C1_5 C3_5 F4_5 -81.3(14)
C2_5 C1_5 C3_5 F4_5 161.7(13)
O1_5 C1_5 C3_5 F5_5 -74.4(14)
C4_5 C1_5 C3_5 F5_5 159.5(13)
C2_5 C1_5 C3_5 F5_5 42.6(15)
O1_5 C1_5 C4_5 F8_5 158.1(13)
C3_5 C1_5 C4_5 F8_5 -76.0(15)
C2_5 C1_5 C4_5 F8_5 41.5(15)
O1_5 C1_5 C4_5 F9_5 37.7(15)
C3_5 C1_5 C4_5 F9_5 163.5(14)
C2_5 C1_5 C4_5 F9_5 -78.9(15)
O1_5 C1_5 C4_5 F7_5 -80.5(11)
C3_5 C1_5 C4_5 F7_5 45.3(12)
C2_5 C1_5 C4_5 F7_5 162.9(10)
Al1 O1_4 C1_4 C2_4 36.1(10)
Al1 O1_4 C1_4 C4_4 -85.6(9)
Al1 O1_4 C1_4 C3_4 155.2(7)
O1_4 C1_4 C2_4 F2_4 -163.4(6)
C4_4 C1_4 C2_4 F2_4 -40.6(8)
C3_4 C1_4 C2_4 F2_4 78.2(7)
O1_4 C1_4 C2_4 F3_4 74.6(7)
C4_4 C1_4 C2_4 F3_4 -162.7(6)
C3_4 C1_4 C2_4 F3_4 -43.9(7)
O1_4 C1_4 C2_4 F1_4 -42.8(7)
C4_4 C1_4 C2_4 F1_4 79.9(6)
C3_4 C1_4 C2_4 F1_4 -161.3(5)
O1_4 C1_4 C3_4 F5_4 -44.2(7)
C2_4 C1_4 C3_4 F5_4 77.3(7)
C4_4 C1_4 C3_4 F5_4 -164.3(6)
O1_4 C1_4 C3_4 F6_4 -166.2(6)
C2_4 C1_4 C3_4 F6_4 -44.7(8)
C4_4 C1_4 C3_4 F6_4 73.8(7)
O1_4 C1_4 C3_4 F4_4 74.4(7)
C2_4 C1_4 C3_4 F4_4 -164.1(6)
C4_4 C1_4 C3_4 F4_4 -45.7(8)
O1_4 C1_4 C4_4 F8_4 -163.4(6)
C2_4 C1_4 C4_4 F8_4 72.9(8)
C3_4 C1_4 C4_4 F8_4 -45.4(8)
O1_4 C1_4 C4_4 F9_4 75.3(7)
C2_4 C1_4 C4_4 F9_4 -48.3(8)
C3_4 C1_4 C4_4 F9_4 -166.6(6)
O1_4 C1_4 C4_4 F7_4 -43.7(8)
C2_4 C1_4 C4_4 F7_4 -167.4(6)
C3_4 C1_4 C4_4 F7_4 74.3(8)
Al1 O1_3 C1_3 C3_3 -76.7(9)
Al1 O1_3 C1_3 C4_3 45.7(9)
Al1 O1_3 C1_3 C2_3 165.2(6)
O1_3 C1_3 C2_3 F2_3 -165.6(6)
C3_3 C1_3 C2_3 F2_3 74.7(7)
C4_3 C1_3 C2_3 F2_3 -44.1(7)
O1_3 C1_3 C2_3 F3_3 72.8(7)
C3_3 C1_3 C2_3 F3_3 -46.9(7)
C4_3 C1_3 C2_3 F3_3 -165.7(5)
O1_3 C1_3 C2_3 F1_3 -45.0(7)
C3_3 C1_3 C2_3 F1_3 -164.7(6)
C4_3 C1_3 C2_3 F1_3 76.5(7)
O1_3 C1_3 C3_3 F5_3 -42.0(7)
C4_3 C1_3 C3_3 F5_3 -166.0(5)
C2_3 C1_3 C3_3 F5_3 75.5(7)
O1_3 C1_3 C3_3 F6_3 -163.6(6)
C4_3 C1_3 C3_3 F6_3 72.5(7)
C2_3 C1_3 C3_3 F6_3 -46.1(7)
O1_3 C1_3 C3_3 F4_3 77.0(7)
C4_3 C1_3 C3_3 F4_3 -47.0(7)
C2_3 C1_3 C3_3 F4_3 -165.5(5)
O1_3 C1_3 C4_3 F9_3 74.0(7)
C3_3 C1_3 C4_3 F9_3 -162.9(5)
C2_3 C1_3 C4_3 F9_3 -44.6(7)
O1_3 C1_3 C4_3 F7_3 -44.7(7)
C3_3 C1_3 C4_3 F7_3 78.5(6)
C2_3 C1_3 C4_3 F7_3 -163.3(5)
O1_3 C1_3 C4_3 F8_3 -165.2(5)
C3_3 C1_3 C4_3 F8_3 -42.0(7)
C2_3 C1_3 C4_3 F8_3 76.3(7)
Al1 O1_2 C1_2 C4_2 73.1(10)
Al1 O1_2 C1_2 C2_2 -167.1(7)
Al1 O1_2 C1_2 C3_2 -48.7(10)
O1_2 C1_2 C2_2 F3_2 46.4(7)
C4_2 C1_2 C2_2 F3_2 167.1(5)
C3_2 C1_2 C2_2 F3_2 -73.5(7)
O1_2 C1_2 C2_2 F1_2 -73.6(7)
C4_2 C1_2 C2_2 F1_2 47.1(7)
C3_2 C1_2 C2_2 F1_2 166.5(6)
O1_2 C1_2 C2_2 F2_2 167.0(6)
C4_2 C1_2 C2_2 F2_2 -72.3(7)
C3_2 C1_2 C2_2 F2_2 47.1(7)
O1_2 C1_2 C3_2 F5_2 -75.1(7)
C4_2 C1_2 C3_2 F5_2 162.0(6)
C2_2 C1_2 C3_2 F5_2 42.3(7)
O1_2 C1_2 C3_2 F4_2 45.8(7)
C4_2 C1_2 C3_2 F4_2 -77.1(7)
C2_2 C1_2 C3_2 F4_2 163.3(6)
O1_2 C1_2 C3_2 F6_2 164.7(5)
C4_2 C1_2 C3_2 F6_2 41.8(7)
C2_2 C1_2 C3_2 F6_2 -77.9(7)
O1_2 C1_2 C4_2 F8_2 163.7(6)
C2_2 C1_2 C4_2 F8_2 45.5(8)
C3_2 C1_2 C4_2 F8_2 -73.5(7)
O1_2 C1_2 C4_2 F7_2 -75.5(7)
C2_2 C1_2 C4_2 F7_2 166.3(5)
C3_2 C1_2 C4_2 F7_2 47.4(7)
O1_2 C1_2 C4_2 F9_2 42.0(7)
C2_2 C1_2 C4_2 F9_2 -76.3(7)
C3_2 C1_2 C4_2 F9_2 164.8(6)
Al1 O1_1 C1_1 C3_1 85.6(9)
Al1 O1_1 C1_1 C4_1 -154.6(7)
Al1 O1_1 C1_1 C2_1 -35.5(10)
O1_1 C1_1 C2_1 F3_1 41.6(9)
C3_1 C1_1 C2_1 F3_1 -80.7(8)
C4_1 C1_1 C2_1 F3_1 160.3(7)
O1_1 C1_1 C2_1 F2_1 166.6(6)
C3_1 C1_1 C2_1 F2_1 44.3(8)
C4_1 C1_1 C2_1 F2_1 -74.8(8)
O1_1 C1_1 C2_1 F1_1 -75.6(7)
C3_1 C1_1 C2_1 F1_1 162.1(6)
C4_1 C1_1 C2_1 F1_1 43.1(8)
O1_1 C1_1 C3_1 F4_1 43.2(9)
C4_1 C1_1 C3_1 F4_1 -75.7(9)
C2_1 C1_1 C3_1 F4_1 165.9(7)
O1_1 C1_1 C3_1 F6_1 166.8(6)
C4_1 C1_1 C3_1 F6_1 47.9(9)
C2_1 C1_1 C3_1 F6_1 -70.5(8)
O1_1 C1_1 C3_1 F5_1 -76.0(7)
C4_1 C1_1 C3_1 F5_1 165.1(6)
C2_1 C1_1 C3_1 F5_1 46.7(8)
O1_1 C1_1 C4_1 F9_1 41.9(8)
C3_1 C1_1 C4_1 F9_1 162.6(7)
C2_1 C1_1 C4_1 F9_1 -78.9(8)
O1_1 C1_1 C4_1 F8_1 167.8(7)
C3_1 C1_1 C4_1 F8_1 -71.6(8)
C2_1 C1_1 C4_1 F8_1 47.0(9)
O1_1 C1_1 C4_1 F7_1 -75.6(7)
C3_1 C1_1 C4_1 F7_1 45.0(8)
C2_1 C1_1 C4_1 F7_1 163.5(6)
C1_4 O1_4 Al1 O1_1 170.1(8)
C1_4 O1_4 Al1 O1_3 -69.7(9)
C1_4 O1_4 Al1 O1_2 48.7(9)
C1_1 O1_1 Al1 O1_4 -47.0(8)
C1_1 O1_1 Al1 O1_3 -168.8(8)
C1_1 O1_1 Al1 O1_2 72.9(8)
C1_3 O1_3 Al1 O1_4 -79.7(8)
C1_3 O1_3 Al1 O1_1 40.0(8)
C1_3 O1_3 Al1 O1_2 160.8(7)
C1_2 O1_2 Al1 O1_4 -161.7(8)
C1_2 O1_2 Al1 O1_1 78.8(9)
C1_2 O1_2 Al1 O1_3 -40.6(9)
C1_5 O1_5 Al2 O1_6 -75.8(9)
C1_5 O1_5 Al2 O1_7 42.3(9)
C1_5 O1_5 Al2 O1_8 163.4(8)
C1_9 O1_9 Al2 O1_6 -75.8(9)
C1_9 O1_9 Al2 O1_7 42.3(9)
C1_9 O1_9 Al2 O1_8 163.4(8)
C1_6 O1_6 Al2 O1_5 -81.6(8)
C1_6 O1_6 Al2 O1_9 -81.6(8)
C1_6 O1_6 Al2 O1_7 160.9(8)
C1_6 O1_6 Al2 O1_8 39.3(8)
C1_7 O1_7 Al2 O1_5 -162.3(7)
C1_7 O1_7 Al2 O1_9 -162.3(7)
C1_7 O1_7 Al2 O1_6 -40.7(8)
C1_7 O1_7 Al2 O1_8 78.6(7)
C1_8 O1_8 Al2 O1_5 -35.2(8)
C1_8 O1_8 Al2 O1_9 -35.2(8)
C1_8 O1_8 Al2 O1_6 -158.6(7)
C1_8 O1_8 Al2 O1_7 82.6(7)
